data_2237233
loop_
_publ_author_name
'Campos-Gaxiola, Jose J.'
'Baez-Castro, Alberto'
'Cruz-Enriquez, Adriana'
'Hopfl, Herbert'
'Parra-Hake, Miguel'

_publ_section_title
;
 Bis[(1<i>RS</i>,2<i>RS</i>)-4,4'-(1-azaniumyl-2-hydroxyethane-1,2-diyl)dipyridinium]
 tris[tetrachloridopalladate(II)]
;
_journal_coeditor_code SU2540
_journal_issue 1
_journal_name_full 'Acta Crystallographica Section E'
_journal_page_first m65
_journal_page_last m66
_journal_paper_doi 10.1107/S1600536812050817
_journal_volume 69
_journal_year 2013
_chemical_formula_iupac '(C12 H16 N3 O)2 [Pd Cl4]3'
_chemical_formula_moiety '2(C12 H16 N3 O 3+), 3(Cl4 Pd 2-)'
_chemical_formula_sum 'C24 H32 Cl12 N6 O2 Pd3'
_chemical_formula_weight 1181.16
_chemical_name_systematic
;
Bis[(1<i>RS</i>,2<i>RS</i>)-4,4'-(1-azaniumyl-2-hydroxyethane-1,2-
diyl)dipyridinium] tris[tetrachloridopalladate(II)]
;
_space_group_IT_number 2
_symmetry_cell_setting triclinic
_symmetry_space_group_name_Hall '-P 1'
_symmetry_space_group_name_H-M 'P -1'
_atom_sites_solution_hydrogens geom
_atom_sites_solution_primary direct
_atom_sites_solution_secondary difmap
_audit_creation_method SHELXL-97
_cell_angle_alpha 84.541(2)
_cell_angle_beta 81.314(2)
_cell_angle_gamma 78.7170(10)
_cell_formula_units_Z 1
_cell_length_a 7.6970(7)
_cell_length_b 7.7339(7)
_cell_length_c 15.7254(13)
_cell_measurement_reflns_used 3544
_cell_measurement_temperature 100(2)
_cell_measurement_theta_max 28.20
_cell_measurement_theta_min 2.72
_cell_volume 905.40(14)
_computing_cell_refinement 'SAINT-Plus (Bruker, 2001)'
_computing_data_collection 'SMART (Bruker, 2000)'
_computing_data_reduction 'SAINT-Plus (Bruker, 2001)'
_computing_molecular_graphics 'ORTEP-3 (Farrugia, 2012) and Mercury (Macrae <i>et al.</i>, 2008)'
_computing_publication_material 'publCIF (Westrip, 2010)'
_computing_structure_refinement 'SHELXL97 (Sheldrick, 2008)'
_computing_structure_solution 'SHELXS97 (Sheldrick, 2008)'
_diffrn_ambient_temperature 100(2)
_diffrn_measured_fraction_theta_full 0.987
_diffrn_measured_fraction_theta_max 0.987
_diffrn_measurement_device_type 'Bruker SMART CCD area-detector'
_diffrn_measurement_method 'phi and omega scans'
_diffrn_radiation_monochromator graphite
_diffrn_radiation_source 'fine-focus sealed tube'
_diffrn_radiation_type MoK\a
_diffrn_radiation_wavelength 0.71073
_diffrn_reflns_av_R_equivalents 0.0190
_diffrn_reflns_av_sigmaI/netI 0.0343
_diffrn_reflns_limit_h_max 7
_diffrn_reflns_limit_h_min -9
_diffrn_reflns_limit_k_max 9
_diffrn_reflns_limit_k_min -9
_diffrn_reflns_limit_l_max 18
_diffrn_reflns_limit_l_min -16
_diffrn_reflns_number 5043
_diffrn_reflns_theta_full 25.00
_diffrn_reflns_theta_max 25.00
_diffrn_reflns_theta_min 1.31
_exptl_absorpt_coefficient_mu 2.396
_exptl_absorpt_correction_T_max 0.6862
_exptl_absorpt_correction_T_min 0.5433
_exptl_absorpt_correction_type multi-scan
_exptl_absorpt_process_details '(SADABS; Sheldrick, 1996)'
_exptl_crystal_colour red
_exptl_crystal_density_diffrn 2.166
_exptl_crystal_density_method 'not measured'
_exptl_crystal_description 'rectangular prism'
_exptl_crystal_F_000 576
_exptl_crystal_size_max 0.29
_exptl_crystal_size_mid 0.22
_exptl_crystal_size_min 0.17
_refine_diff_density_max 1.230
_refine_diff_density_min -0.477
_refine_ls_extinction_method none
_refine_ls_goodness_of_fit_ref 1.072
_refine_ls_hydrogen_treatment mixed
_refine_ls_matrix_type full
_refine_ls_number_parameters 232
_refine_ls_number_reflns 3143
_refine_ls_number_restraints 6
_refine_ls_restrained_S_all 1.071
_refine_ls_R_factor_all 0.0349
_refine_ls_R_factor_gt 0.0317
_refine_ls_shift/su_max 0.000
_refine_ls_shift/su_mean 0.000
_refine_ls_structure_factor_coef Fsqd
_refine_ls_weighting_details 'calc w=1/[\s^2^(Fo^2^)+(0.0322P)^2^+2.1607P] where P=(Fo^2^+2Fc^2^)/3'
_refine_ls_weighting_scheme calc
_refine_ls_wR_factor_gt 0.0748
_refine_ls_wR_factor_ref 0.0766
_reflns_number_gt 2927
_reflns_number_total 3143
_reflns_threshold_expression I>2sigma(I)
_cod_data_source_file su2540.cif
_cod_data_source_block I
_cod_database_code 2237233
_cod_database_fobs_code 2237233

loop_
_symmetry_equiv_pos_as_xyz
'x, y, z'
'-x, -y, -z'

loop_
_atom_site_aniso_label
_atom_site_aniso_U_11
_atom_site_aniso_U_22
_atom_site_aniso_U_33
_atom_site_aniso_U_12
_atom_site_aniso_U_13
_atom_site_aniso_U_23
O1 0.0310(18) 0.0191(15) 0.0257(17) -0.0019(13) -0.0048(14) -0.0037(13)
N1 0.023(2) 0.025(2) 0.022(2) 0.0003(16) -0.0014(16) 0.0011(16)
N2 0.022(2) 0.0226(19) 0.0203(19) 0.0029(15) -0.0056(15) 0.0074(15)
N3 0.0170(18) 0.0227(19) 0.0197(19) -0.0009(15) -0.0016(15) 0.0078(15)
C1 0.022(2) 0.026(2) 0.025(2) -0.0060(18) -0.0078(18) 0.0033(19)
C2 0.022(2) 0.026(2) 0.028(2) -0.0038(18) -0.0023(19) -0.0030(19)
C3 0.022(2) 0.025(2) 0.019(2) -0.0064(18) -0.0026(18) 0.0042(18)
C4 0.036(3) 0.021(2) 0.025(2) -0.009(2) -0.005(2) 0.0004(18)
C5 0.026(2) 0.032(2) 0.020(2) -0.011(2) -0.0088(19) 0.0037(19)
C6 0.029(2) 0.022(2) 0.021(2) -0.0080(19) -0.0011(19) 0.0007(18)
C7 0.022(2) 0.029(2) 0.018(2) -0.0110(18) -0.0060(17) 0.0006(18)
C8 0.024(2) 0.023(2) 0.022(2) -0.0039(18) -0.0070(18) 0.0019(18)
C9 0.029(2) 0.023(2) 0.028(2) -0.0077(19) -0.010(2) 0.0029(19)
C10 0.025(2) 0.018(2) 0.026(2) -0.0040(18) -0.0014(19) -0.0009(18)
C11 0.018(2) 0.030(2) 0.019(2) -0.0020(18) -0.0055(18) 0.0026(18)
C12 0.022(2) 0.026(2) 0.023(2) -0.0082(18) -0.0049(18) 0.0052(18)
Pd1 0.0180(2) 0.0144(2) 0.0185(2) -0.0050(2) -0.0073(2) 0.0038(2)
Cl1 0.0290(6) 0.0162(5) 0.0224(5) -0.0075(4) -0.0071(4) 0.0026(4)
Cl2 0.0193(5) 0.0206(5) 0.0357(6) -0.0063(4) -0.0081(4) 0.0079(4)
Pd2 0.0177(2) 0.0147(2) 0.0151(2) -0.00230(10) -0.00440(10) 0.00000(10)
Cl3 0.0261(6) 0.0283(5) 0.0216(5) -0.0071(4) -0.0102(4) 0.0034(4)
Cl4 0.0375(6) 0.0182(5) 0.0389(7) -0.0095(5) -0.0204(5) 0.0085(5)
Cl5 0.0303(6) 0.0203(5) 0.0245(5) -0.0067(4) -0.0132(4) 0.0031(4)
Cl6 0.0338(6) 0.0204(5) 0.0286(6) -0.0114(4) -0.0137(5) 0.0039(4)

loop_
_atom_site_type_symbol
_atom_site_label
_atom_site_fract_x
_atom_site_fract_y
_atom_site_fract_z
_atom_site_U_iso_or_equiv
_atom_site_thermal_displace_type
_atom_site_calc_flag
_atom_site_refinement_flags
_atom_site_occupancy
O O1 -0.0806(4) 0.6561(4) 0.14345(19) 0.0254(10) Uani d D 1.000
N N1 -0.3332(5) 0.8197(5) 0.2757(2) 0.0243(12) Uani d D 1.000
N N2 0.1298(5) 0.3847(5) 0.4127(2) 0.0229(11) Uani d D 1.000
N N3 -0.2750(5) 1.2478(5) 0.0153(2) 0.0209(11) Uani d D 1.000
C C1 -0.1380(6) 0.8184(6) 0.2689(3) 0.0240(12) Uani d . 1.000
C C2 -0.0541(6) 0.8136(6) 0.1750(3) 0.0255(12) Uani d . 1.000
C C3 -0.1379(6) 0.9732(6) 0.1205(3) 0.0221(12) Uani d . 1.000
C C4 -0.2352(6) 0.9472(6) 0.0571(3) 0.0269(14) Uani d . 1.000
C C5 -0.3016(6) 1.0887(6) 0.0040(3) 0.0250(12) Uani d . 1.000
C C6 -0.1864(6) 1.2805(6) 0.0775(3) 0.0239(12) Uani d . 1.000
C C7 -0.1160(6) 1.1430(6) 0.1307(3) 0.0219(12) Uani d . 1.000
C C8 -0.0458(6) 0.6609(6) 0.3204(3) 0.0229(12) Uani d . 1.000
C C9 -0.1047(6) 0.5003(6) 0.3334(3) 0.0259(12) Uani d . 1.000
C C10 -0.0142(6) 0.3628(6) 0.3807(3) 0.0233(12) Uani d . 1.000
C C11 0.1937(6) 0.5346(6) 0.4001(3) 0.0226(12) Uani d . 1.000
C C12 0.1067(6) 0.6767(6) 0.3539(3) 0.0234(12) Uani d . 1.000
Pd Pd1 0.50000 1.00000 0.50000 0.01650(10) Uani d S 1.000
Cl Cl1 0.53138(14) 0.71363(13) 0.46422(7) 0.0220(3) Uani d . 1.000
Cl Cl2 0.19678(14) 1.02190(13) 0.52122(7) 0.0250(3) Uani d . 1.000
Pd Pd2 0.39126(4) 0.32273(4) 0.19078(2) 0.01580(10) Uani d . 1.000
Cl Cl3 0.56147(14) 0.25575(14) 0.30002(7) 0.0247(3) Uani d . 1.000
Cl Cl4 0.30607(16) 0.05224(14) 0.21810(8) 0.0300(3) Uani d . 1.000
Cl Cl5 0.23446(15) 0.37787(13) 0.07476(7) 0.0241(3) Uani d . 1.000
Cl Cl6 0.46316(15) 0.60016(13) 0.16265(7) 0.0261(3) Uani d . 1.000
H H1 -0.12040 0.92890 0.29190 0.0290 Uiso c R 1.000
H H1' 0.014(4) 0.584(5) 0.130(3) 0.0380 Uiso d D 1.000
H H1A -0.391(6) 0.924(3) 0.265(3) 0.0360 Uiso d D 1.000
H H1B -0.361(7) 0.742(5) 0.247(3) 0.0360 Uiso d D 1.000
H H1C -0.374(7) 0.788(7) 0.3275(12) 0.0360 Uiso d D 1.000
H H2 0.07710 0.81200 0.17130 0.0300 Uiso c R 1.000
H H2' 0.175(6) 0.299(4) 0.444(3) 0.0350 Uiso d D 1.000
H H3' -0.309(6) 1.338(4) -0.016(3) 0.0310 Uiso d D 1.000
H H4 -0.25600 0.83250 0.05030 0.0320 Uiso c R 1.000
H H5 -0.36640 1.07190 -0.04050 0.0300 Uiso c R 1.000
H H6 -0.17290 1.39760 0.08450 0.0290 Uiso c R 1.000
H H7 -0.05210 1.16390 0.17470 0.0260 Uiso c R 1.000
H H9 -0.20700 0.48570 0.30960 0.0310 Uiso c R 1.000
H H10 -0.05410 0.25300 0.39050 0.0280 Uiso c R 1.000
H H11 0.29880 0.54330 0.42300 0.0280 Uiso c R 1.000
H H12 0.15060 0.78450 0.34500 0.0280 Uiso c R 1.000

loop_
_atom_type_symbol
_atom_type_description
_atom_type_scat_dispersion_real
_atom_type_scat_dispersion_imag
_atom_type_scat_source
C C 0.0033 0.0016 'International Tables Vol C Tables 4.2.6.8 and 6.1.1.4'
H H 0.0000 0.0000 'International Tables Vol C Tables 4.2.6.8 and 6.1.1.4'
N N 0.0061 0.0033 'International Tables Vol C Tables 4.2.6.8 and 6.1.1.4'
Cl Cl 0.1484 0.1585 'International Tables Vol C Tables 4.2.6.8 and 6.1.1.4'
Pd Pd -0.9988 1.0072 'International Tables Vol C Tables 4.2.6.8 and 6.1.1.4'
O O 0.0106 0.0060 'International Tables Vol C Tables 4.2.6.8 and 6.1.1.4'

loop_
_geom_angle_atom_site_label_1
_geom_angle_atom_site_label_2
_geom_angle_atom_site_label_3
_geom_angle_site_symmetry_1
_geom_angle_site_symmetry_3
_geom_angle
_geom_angle_publ_flag
Cl1 Pd1 Cl2 2_676 2_676 89.74(4) no
Cl1 Pd1 Cl2 . 2_676 90.26(4) no
Cl1 Pd1 Cl2 . . 89.74(4) no
Cl1 Pd1 Cl1 . 2_676 180.00 no
Cl1 Pd1 Cl2 2_676 . 90.26(4) no
Cl2 Pd1 Cl2 . 2_676 180.00 no
Cl4 Pd2 Cl5 . . 89.59(4) no
Cl3 Pd2 Cl6 . . 92.45(4) no
Cl3 Pd2 Cl4 . . 89.51(4) no
Cl4 Pd2 Cl6 . . 177.33(4) no
Cl5 Pd2 Cl6 . . 88.58(4) no
Cl3 Pd2 Cl5 . . 176.06(4) no
C2 O1 H1' . . 114(3) no
C10 N2 C11 . . 123.0(4) no
C5 N3 C6 . . 123.1(4) no
C1 N1 H1C . . 110(4) no
C1 N1 H1A . . 111(3) no
H1A N1 H1B . . 113(4) no
C1 N1 H1B . . 115(4) no
H1B N1 H1C . . 102(5) no
H1A N1 H1C . . 106(5) no
C10 N2 H2' . . 115(3) no
C11 N2 H2' . . 122(3) no
C6 N3 H3' . . 113(3) no
C5 N3 H3' . . 124(3) no
N1 C1 C8 . . 111.3(4) no
C2 C1 C8 . . 109.4(4) no
N1 C1 C2 . . 110.0(4) no
O1 C2 C3 . . 109.6(4) no
O1 C2 C1 . . 107.9(4) no
C1 C2 C3 . . 111.6(4) no
C2 C3 C7 . . 122.2(4) no
C4 C3 C7 . . 118.7(4) no
C2 C3 C4 . . 119.1(4) no
C3 C4 C5 . . 119.5(4) no
N3 C5 C4 . . 119.6(4) no
N3 C6 C7 . . 119.1(4) no
C3 C7 C6 . . 120.0(4) no
C1 C8 C9 . . 122.8(4) no
C9 C8 C12 . . 118.9(4) no
C1 C8 C12 . . 118.3(4) no
C8 C9 C10 . . 119.6(4) no
N2 C10 C9 . . 119.4(4) no
N2 C11 C12 . . 119.7(4) no
C8 C12 C11 . . 119.3(4) no
C8 C1 H1 . . 109.00 no
N1 C1 H1 . . 109.00 no
C2 C1 H1 . . 109.00 no
C3 C2 H2 . . 109.00 no
C1 C2 H2 . . 109.00 no
O1 C2 H2 . . 109.00 no
C3 C4 H4 . . 120.00 no
C5 C4 H4 . . 120.00 no
N3 C5 H5 . . 120.00 no
C4 C5 H5 . . 120.00 no
C7 C6 H6 . . 120.00 no
N3 C6 H6 . . 121.00 no
C3 C7 H7 . . 120.00 no
C6 C7 H7 . . 120.00 no
C8 C9 H9 . . 120.00 no
C10 C9 H9 . . 120.00 no
N2 C10 H10 . . 120.00 no
C9 C10 H10 . . 120.00 no
N2 C11 H11 . . 120.00 no
C12 C11 H11 . . 120.00 no
C11 C12 H12 . . 120.00 no
C8 C12 H12 . . 120.00 no

loop_
_geom_bond_atom_site_label_1
_geom_bond_atom_site_label_2
_geom_bond_site_symmetry_2
_geom_bond_distance
_geom_bond_publ_flag
Pd1 Cl2 . 2.2821(11) no
Pd1 Cl1 2_676 2.2950(10) no
Pd1 Cl1 . 2.2950(10) no
Pd1 Cl2 2_676 2.2821(11) no
Pd2 Cl4 . 2.2960(12) no
Pd2 Cl5 . 2.2985(12) no
Pd2 Cl3 . 2.2760(12) no
Pd2 Cl6 . 2.3056(11) no
O1 C2 . 1.419(6) no
O1 H1' . 0.84(4) no
N1 C1 . 1.488(6) no
N2 C10 . 1.330(6) no
N2 C11 . 1.332(6) no
N3 C5 . 1.319(6) no
N3 C6 . 1.342(6) no
N1 H1C . 0.86(2) no
N1 H1A . 0.86(3) no
N1 H1B . 0.86(4) no
N2 H2' . 0.84(4) no
N3 H3' . 0.84(4) no
C1 C2 . 1.521(7) no
C1 C8 . 1.514(7) no
C2 C3 . 1.526(7) no
C3 C4 . 1.385(7) no
C3 C7 . 1.383(6) no
C4 C5 . 1.376(7) no
C6 C7 . 1.366(7) no
C8 C9 . 1.391(7) no
C8 C12 . 1.388(7) no
C9 C10 . 1.373(7) no
C11 C12 . 1.375(7) no
C1 H1 . 1.0000 no
C2 H2 . 1.0000 no
C4 H4 . 0.9500 no
C5 H5 . 0.9500 no
C6 H6 . 0.9500 no
C7 H7 . 0.9500 no
C9 H9 . 0.9500 no
C10 H10 . 0.9500 no
C11 H11 . 0.9500 no
C12 H12 . 0.9500 no

loop_
_geom_hbond_atom_site_label_D
_geom_hbond_atom_site_label_H
_geom_hbond_atom_site_label_A
_geom_hbond_site_symmetry_A
_geom_hbond_distance_DH
_geom_hbond_distance_HA
_geom_hbond_distance_DA
_geom_hbond_angle_DHA
_geom_hbond_publ_flag
O1 H1' Cl5 . 0.84(4) 2.22(4) 3.047(3) 168(4) yes
N1 H1A Cl3 1_465 0.86(3) 2.62(2) 3.355(4) 145(4) yes
N1 H1A Cl4 1_465 0.86(3) 2.54(4) 3.203(4) 135(4) yes
N1 H1B Cl6 1_455 0.86(4) 2.49(5) 3.310(4) 160(4) yes
N1 H1C Cl1 1_455 0.86(2) 2.22(2) 3.080(3) 177(6) yes
N2 H2' Cl2 1_545 0.84(4) 2.35(4) 3.137(4) 157(4) yes
N3 H3' Cl5 2_575 0.84(4) 2.44(4) 3.150(4) 143(4) yes
N3 H3' Cl6 2_575 0.84(4) 2.71(5) 3.353(4) 135(3) yes
C4 H4 Cl5 2_565 0.95 2.64 3.406(5) 139 yes
C6 H6 O1 1_565 0.95 2.54 3.454(6) 161 yes
C9 H9 Cl3 1_455 0.95 2.78 3.599(5) 145 yes
C10 H10 Cl2 2_566 0.95 2.75 3.649(5) 159 yes
C11 H11 Cl1 . 0.95 2.61 3.486(5) 154 yes
C11 H11 Cl1 2_666 0.95 2.80 3.422(5) 124 yes

loop_
_geom_torsion_atom_site_label_1
_geom_torsion_atom_site_label_2
_geom_torsion_atom_site_label_3
_geom_torsion_atom_site_label_4
_geom_torsion
_geom_torsion_publ_flag
C11 N2 C10 C9 -1.0(7) no
C10 N2 C11 C12 1.7(7) no
C6 N3 C5 C4 -0.7(7) no
C5 N3 C6 C7 1.7(7) no
N1 C1 C2 O1 -61.0(5) no
N1 C1 C2 C3 59.5(5) no
C8 C1 C2 O1 61.5(5) no
C8 C1 C2 C3 -178.1(4) no
N1 C1 C8 C9 30.7(6) no
N1 C1 C8 C12 -151.1(4) no
C2 C1 C8 C9 -91.0(5) no
C2 C1 C8 C12 87.2(5) no
O1 C2 C3 C4 5.3(6) no
O1 C2 C3 C7 -172.9(4) no
C1 C2 C3 C4 -114.2(5) no
C1 C2 C3 C7 67.6(6) no
C2 C3 C4 C5 -175.9(4) no
C7 C3 C4 C5 2.4(7) no
C2 C3 C7 C6 176.8(4) no
C4 C3 C7 C6 -1.4(7) no
C3 C4 C5 N3 -1.4(7) no
N3 C6 C7 C3 -0.6(7) no
C1 C8 C9 C10 179.9(4) no
C12 C8 C9 C10 1.7(7) no
C1 C8 C12 C11 -179.3(4) no
C9 C8 C12 C11 -1.0(7) no
C8 C9 C10 N2 -0.7(7) no
N2 C11 C12 C8 -0.6(7) no
